data_2011809
loop_
_publ_author_name
'Burgess, John'
'Fawcett, John'
'Palma, Vitor'
'Gilani, Syeda R.'

_publ_section_title
;
 Fluoro derivatives of
 bis(salicylideneaminato-<i>N</i>,<i>O</i>)copper(II) and
 -oxovanadium(IV)
;
_journal_issue 3
_journal_name_full 'Acta Crystallographica Section C'
_journal_page_first 277
_journal_page_last 280
_journal_paper_doi 10.1107/S0108270100020059
_journal_volume 57
_journal_year 2001
_chemical_formula_iupac '[Cu(C14 H11 FNO )2 ]'
_chemical_formula_moiety 'C28 H22 Cu F2 N2 O2'
_chemical_formula_sum 'C28 H22 Cu F2 N2 O2'
_chemical_formula_weight 520.02
_chemical_name_systematic
;
  ?
;
_space_group_IT_number 61
_symmetry_cell_setting orthorhombic
_symmetry_space_group_name_Hall '-P 2ac 2ab'
_symmetry_space_group_name_H-M 'P b c a'
_audit_creation_method SHELXL97
_cell_angle_alpha 90
_cell_angle_beta 90
_cell_angle_gamma 90
_cell_formula_units_Z 4
_cell_length_a 10.7520(10)
_cell_length_b 7.8930(10)
_cell_length_c 27.391(3)
_cell_measurement_reflns_used 44
_cell_measurement_temperature 150(2)
_cell_measurement_theta_max 12.41
_cell_measurement_theta_min 4.71
_cell_volume 2324.6(4)
_computing_cell_refinement XSCANS
_computing_data_collection 'XSCANS (Fait, 1991)'
_computing_data_reduction XSCANS
_computing_molecular_graphics SHELXL97
_computing_publication_material SHELXL97
_computing_structure_refinement 'SHELXL97 (Sheldrick, 1997)'
_computing_structure_solution 'SHELXS97 (Sheldrick, 1990)'
_diffrn_ambient_temperature 150(2)
_diffrn_measured_fraction_theta_full .988
_diffrn_measured_fraction_theta_max .988
_diffrn_measurement_device_type 'Bruker P4'
_diffrn_measurement_method '\w scans'
_diffrn_radiation_monochromator graphite
_diffrn_radiation_source 'fine-focus sealed tube'
_diffrn_radiation_type MoK\a
_diffrn_radiation_wavelength .71073
_diffrn_reflns_av_R_equivalents .035
_diffrn_reflns_av_sigmaI/netI .0298
_diffrn_reflns_limit_h_max 12
_diffrn_reflns_limit_h_min -1
_diffrn_reflns_limit_k_max 9
_diffrn_reflns_limit_k_min -1
_diffrn_reflns_limit_l_max 1
_diffrn_reflns_limit_l_min -32
_diffrn_reflns_number 2677
_diffrn_reflns_theta_full 25.00
_diffrn_reflns_theta_max 25.0
_diffrn_reflns_theta_min 2.97
_diffrn_standards_decay_% <1
_diffrn_standards_interval_count 100
_diffrn_standards_number 3
_exptl_absorpt_coefficient_mu .985
_exptl_absorpt_correction_T_max .777
_exptl_absorpt_correction_T_min .656
_exptl_absorpt_correction_type analytical
_exptl_absorpt_process_details
;
(XPREP; SHELXL97)
;
_exptl_crystal_colour red-brown
_exptl_crystal_density_diffrn 1.486
_exptl_crystal_density_method 'not measured'
_exptl_crystal_description block
_exptl_crystal_F_000 1068
_exptl_crystal_size_max .58
_exptl_crystal_size_mid .43
_exptl_crystal_size_min .34
_refine_diff_density_max .61
_refine_diff_density_min -.50
_refine_ls_extinction_method none
_refine_ls_goodness_of_fit_ref 1.013
_refine_ls_hydrogen_treatment constr
_refine_ls_matrix_type full
_refine_ls_number_parameters 169
_refine_ls_number_reflns 2026
_refine_ls_number_restraints 0
_refine_ls_restrained_S_all 1.013
_refine_ls_R_factor_all .069
_refine_ls_R_factor_gt .043
_refine_ls_shift/su_max .008
_refine_ls_shift/su_mean .001
_refine_ls_structure_factor_coef Fsqd
_refine_ls_weighting_details 'calc w = 1/[\s^2^(Fo^2^)+(0.0598P)^2^+4.1273P] where P=(Fo^2^+2Fc^2^)/3'
_refine_ls_weighting_scheme calc
_refine_ls_wR_factor_ref .121
_reflns_number_gt 1452
_reflns_number_total 2026
_reflns_threshold_expression I>2\s(I)
_cod_data_source_file gg1032.cif
_cod_data_source_block II
_cod_depositor_comments
;
The following automatic conversions were performed:
'_symmetry_cell_setting' value 'Orthorhombic' changed to 'orthorhombic'
according to '/home/saulius/struct/CIF-dictionaries/cif_core.dic'
dictionary named 'cif_core.dic' version 2.4.1 from 2010-06-29.

Automatic conversion script
Id: cif_fix_enum 1527 2010-12-29 10:47:43Z saulius 

The following automatic conversions were performed:

'_symmetry_cell_setting' value 'Orthorhombic' changed to
'orthorhombic' according to
/home/saulius/struct/CIF-dictionaries/cif_core.dic dictionary named
'cif_core.dic' version 2.4.1 from 2010-06-29.

Automatic conversion script
Id: cif_fix_values 1715 2011-07-08 13:25:40Z adriana 
;
_cod_database_code 2011809
_cod_database_fobs_code 2011809

loop_
_symmetry_equiv_pos_as_xyz
'x, y, z'
'-x+1/2, -y, z+1/2'
'-x, y+1/2, -z+1/2'
'x+1/2, -y+1/2, -z'
'-x, -y, -z'
'x-1/2, y, -z-1/2'
'x, -y-1/2, z-1/2'
'-x-1/2, y-1/2, z'

loop_
_atom_site_label
_atom_site_fract_x
_atom_site_fract_y
_atom_site_fract_z
_atom_site_U_iso_or_equiv
_atom_site_adp_type
_atom_site_calc_flag
_atom_site_refinement_flags
_atom_site_occupancy
_atom_site_disorder_assembly
_atom_site_disorder_group
_atom_site_type_symbol
Cu1 .0000 .0000 .0000 .0204(2) Uani d S 1 . . Cu
O1 .0376(2) -.1657(3) -.04724(8) .0269(6) Uani d . 1 . . O
N1 -.0710(2) -.1776(4) .04505(9) .0210(6) Uani d . 1 . . N
C1 -.1806(3) -.5187(4) -.03389(12) .0234(7) Uani d . 1 . . C
H1A -.2282 -.5719 -.0100 .028 Uiso calc R 1 . . H
C2 -.1807(3) -.5831(5) -.08040(12) .0263(8) Uani d . 1 . . C
H2A -.2288 -.6771 -.0883 .032 Uiso calc R 1 . . H
C3 -.1069(3) -.5045(5) -.11568(12) .0258(8) Uani d . 1 . . C
H3A -.1065 -.5465 -.1474 .031 Uiso calc R 1 . . H
C4 -.0347(3) -.3663(5) -.10444(12) .0247(8) Uani d . 1 . . C
H4A .0143 -.3172 -.1286 .030 Uiso calc R 1 . . H
C5 -.0338(3) -.2973(4) -.05667(12) .0216(7) Uani d . 1 . . C
C6 -.1109(3) -.3751(4) -.02129(11) .0206(7) Uani d . 1 . . C
C7 -.1146(3) -.3194(4) .02853(11) .0209(7) Uani d . 1 . . C
H7A -.1516 -.3918 .0510 .025 Uiso calc R 1 . . H
C8 -.0860(3) -.1486(4) .09677(11) .0230(7) Uani d . 1 . . C
C9 -.1957(4) -.1862(5) .12066(12) .0305(8) Uani d . 1 B . C
H9A -.2634 -.2290 .1035 .037 Uiso calc R 1 . . H
C10 -.2033(4) -.1595(6) .17005(13) .0425(11) Uani d . 1 . . C
H10 -.2802 -.1852 .1863 .051 Uiso d PR .50 A 2 H
F1 -.3055(5) -.1893(9) .19426(18) .0716(18) Uani d P .50 B 1 F
C11 -.1064(4) -.0959(6) .19763(13) .0397(10) Uani d . 1 B . C
C12 .0013(4) -.0587(6) .17221(14) .0371(10) Uani d . 1 . . C
H12 .0713 -.0153 .1900 .044 Uiso d PR .50 B 1 H
F1' .0930(4) .0047(6) .19738(14) .0378(11) Uani d P .50 B 2 F
C13 .0135(3) -.0828(5) .12257(12) .0275(8) Uani d . 1 B . C
H13A .0873 -.0553 .1067 .033 Uiso calc R 1 . . H
C14 -.1177(5) -.0645(7) .25228(14) .0585(14) Uani d . 1 . . C
H14D -.1989 -.0979 .2632 .088 Uiso calc R 1 B . H
H14A -.1054 .0538 .2589 .088 Uiso calc R 1 . . H
H14B -.0558 -.1295 .2692 .088 Uiso calc R 1 . . H

loop_
_atom_site_aniso_label
_atom_site_aniso_U_11
_atom_site_aniso_U_22
_atom_site_aniso_U_33
_atom_site_aniso_U_12
_atom_site_aniso_U_13
_atom_site_aniso_U_23
Cu1 .0207(3) .0248(3) .0158(3) -.0025(2) .0029(2) -.0002(2)
O1 .0279(13) .0312(14) .0217(12) -.0054(11) .0055(11) -.0034(11)
N1 .0197(14) .0293(16) .0139(13) .0044(13) .0003(11) .0014(12)
C1 .0165(16) .0264(18) .0274(17) -.0008(15) .0014(13) .0022(14)
C2 .0218(17) .0280(19) .0290(18) -.0004(16) -.0025(15) -.0030(15)
C3 .0261(18) .0315(19) .0199(16) .0054(16) -.0033(14) -.0039(15)
C4 .0237(17) .0307(19) .0198(17) .0038(15) .0012(15) .0026(15)
C5 .0194(16) .0235(18) .0221(17) .0026(14) .0009(14) -.0004(14)
C6 .0183(17) .0244(17) .0192(16) .0032(14) -.0007(13) .0024(14)
C7 .0184(17) .0246(18) .0197(16) .0012(14) .0010(13) .0058(14)
C8 .0259(17) .0259(18) .0172(16) .0017(15) .0017(14) .0025(14)
C9 .0289(19) .040(2) .0227(18) .0019(18) .0034(15) -.0014(16)
C10 .040(2) .062(3) .025(2) .005(2) .0124(18) .004(2)
F1 .059(3) .114(5) .042(3) -.017(4) .019(3) -.007(3)
C11 .051(3) .050(3) .0182(17) .007(2) .0030(18) -.0006(18)
C12 .043(2) .043(2) .0249(19) .006(2) -.0049(18) -.0037(17)
F1' .034(2) .060(3) .0197(19) -.008(2) -.0132(18) -.013(2)
C13 .031(2) .031(2) .0205(17) -.0008(17) .0004(15) .0015(15)
C14 .068(3) .087(4) .0207(19) .003(3) .002(2) -.003(2)

loop_
_atom_type_symbol
_atom_type_description
_atom_type_scat_dispersion_real
_atom_type_scat_dispersion_imag
_atom_type_scat_source
C C .0033 .0016 'International Tables Vol C Tables 4.2.6.8 and 6.1.1.4'
H H .0000 .0000 'International Tables Vol C Tables 4.2.6.8 and 6.1.1.4'
N N .0061 .0033 'International Tables Vol C Tables 4.2.6.8 and 6.1.1.4'
O O .0106 .0060 'International Tables Vol C Tables 4.2.6.8 and 6.1.1.4'
F F .0171 .0103 'International Tables Vol C Tables 4.2.6.8 and 6.1.1.4'
Cu Cu .3201 1.2651 'International Tables Vol C Tables 4.2.6.8 and 6.1.1.4'

loop_
_geom_angle_atom_site_label_1
_geom_angle_atom_site_label_2
_geom_angle_atom_site_label_3
_geom_angle_site_symmetry_1
_geom_angle_site_symmetry_3
_geom_angle
O1 Cu1 O1 . 5 180.0(2)
O1 Cu1 N1 . . 91.09(10)
O1 Cu1 N1 5 . 88.91(10)
O1 Cu1 N1 . 5 88.91(10)
O1 Cu1 N1 5 5 91.09(10)
N1 Cu1 N1 . 5 180.00(11)
C5 O1 Cu1 . . 123.8(2)
C7 N1 C8 . . 116.1(3)
C7 N1 Cu1 . . 121.6(2)
C8 N1 Cu1 . . 122.2(2)
C2 C1 C6 . . 121.9(3)
C1 C2 C3 . . 118.6(3)
C4 C3 C2 . . 121.3(3)
C3 C4 C5 . . 121.1(3)
O1 C5 C6 . . 123.3(3)
O1 C5 C4 . . 119.2(3)
C6 C5 C4 . . 117.4(3)
C1 C6 C5 . . 119.7(3)
C1 C6 C7 . . 117.8(3)
C5 C6 C7 . . 122.3(3)
N1 C7 C6 . . 126.0(3)
C13 C8 C9 . . 119.9(3)
C13 C8 N1 . . 118.3(3)
C9 C8 N1 . . 121.8(3)
C10 C9 C8 . . 119.0(4)
F1 C10 C9 . . 121.6(5)
F1 C10 C11 . . 115.0(4)
C9 C10 C11 . . 123.4(4)
C10 C11 C12 . . 115.7(3)
C10 C11 C14 . . 122.5(4)
C12 C11 C14 . . 121.8(4)
F1' C12 C13 . . 120.2(4)
F1' C12 C11 . . 116.7(4)
C13 C12 C11 . . 123.2(4)
C12 C13 C8 . . 118.8(4)

loop_
_geom_bond_atom_site_label_1
_geom_bond_atom_site_label_2
_geom_bond_site_symmetry_2
_geom_bond_distance
_geom_bond_publ_flag
Cu1 O1 . 1.884(2) ?
Cu1 O1 5 1.884(2) ?
Cu1 N1 . 2.017(3) ?
Cu1 N1 5 2.017(3) ?
O1 C5 . 1.317(4) ?
N1 C7 . 1.295(4) ?
N1 C8 . 1.444(4) ?
C1 C2 . 1.372(5) ?
C1 C6 . 1.402(5) ?
C2 C3 . 1.396(5) ?
C3 C4 . 1.373(5) ?
C4 C5 . 1.417(4) ?
C5 C6 . 1.415(5) ?
C6 C7 . 1.434(4) ?
C8 C13 . 1.384(5) ?
C8 C9 . 1.381(5) ?
C9 C10 . 1.372(5) ?
C10 F1 . 1.305(6) ?
C10 C11 . 1.381(6) ?
C11 C12 . 1.383(6) ?
C11 C14 . 1.522(5) ?
C12 F1' . 1.303(6) ?
C12 C13 . 1.379(5) ?
